data_7157193
loop_
_publ_author_name
'Song, Bo'
'Wang, Mengdan'
'Xu, Murong'
'Kong, Lingkai'
'Xie, Huihui'
'Wang, Cheng-Yu'
'LI, Yanzhong'

_publ_section_title
;
 Controllable Synthesis of Pyrido[2,3-b]indol-4-ones or
 Indolo[3,2-b]quinolines via Formal Intramolecular C(sp2)-H
 Functionalization
;
_journal_name_full 'Organic &amp; Biomolecular Chemistry'
_journal_paper_doi 10.1039/C9OB02108F
_journal_year 2019
_chemical_formula_sum 'C24 H18 N2 O'
_chemical_formula_weight 350.40
_space_group_crystal_system orthorhombic
_space_group_IT_number 57
_space_group_name_Hall '-P 2c 2b'
_space_group_name_H-M_alt 'P b c m'
_atom_sites_solution_hydrogens geom
_audit_block_doi 10.5517/ccdc.csd.cc237srx
_audit_creation_method SHELXL-2013
_audit_update_record
;
2019-07-29 deposited with the CCDC.	2019-11-08 downloaded from the CCDC.
;
_cell_angle_alpha 90
_cell_angle_beta 90
_cell_angle_gamma 90
_cell_formula_units_Z 4
_cell_length_a 9.9294(3)
_cell_length_b 22.8248(8)
_cell_length_c 8.0346(3)
_cell_measurement_reflns_used 9847
_cell_measurement_temperature 293(2)
_cell_measurement_theta_max 54.583
_cell_measurement_theta_min 4.473
_cell_volume 1820.93(11)
_computing_cell_refinement 'Bruker SAINT'
_computing_data_collection 'Bruker APEX2'
_computing_data_reduction 'Bruker SAINT'
_computing_molecular_graphics 'Bruker SHELXTL'
_computing_publication_material 'Bruker SHELXTL'
_computing_structure_refinement 'SHELXL-2013 (Sheldrick, 2013)'
_computing_structure_solution 'SHELXS-97 (Sheldrick 2008)'
_diffrn_ambient_temperature 293(2)
_diffrn_measured_fraction_theta_full 0.969
_diffrn_measured_fraction_theta_max 0.993
_diffrn_measurement_device_type 'Bruker APEX-II CCD'
_diffrn_measurement_method '\f and \w scans'
_diffrn_radiation_type MoK\a
_diffrn_radiation_wavelength 0.71073
_diffrn_reflns_av_R_equivalents 0.0633
_diffrn_reflns_av_unetI/netI 0.0178
_diffrn_reflns_Laue_measured_fraction_full 0.969
_diffrn_reflns_Laue_measured_fraction_max 0.993
_diffrn_reflns_limit_h_max 11
_diffrn_reflns_limit_h_min -11
_diffrn_reflns_limit_k_max 27
_diffrn_reflns_limit_k_min -27
_diffrn_reflns_limit_l_max 9
_diffrn_reflns_limit_l_min -9
_diffrn_reflns_number 44964
_diffrn_reflns_point_group_measured_fraction_full 0.969
_diffrn_reflns_point_group_measured_fraction_max 0.993
_diffrn_reflns_theta_full 25.242
_diffrn_reflns_theta_max 25.000
_diffrn_reflns_theta_min 2.237
_exptl_absorpt_coefficient_mu 0.079
_exptl_absorpt_correction_T_max 0.7456
_exptl_absorpt_correction_T_min 0.5617
_exptl_absorpt_correction_type multi-scan
_exptl_absorpt_process_details sadabs
_exptl_crystal_colour colorless
_exptl_crystal_density_diffrn 1.278
_exptl_crystal_description prismatic
_exptl_crystal_F_000 736
_exptl_crystal_size_max 0.200
_exptl_crystal_size_mid 0.150
_exptl_crystal_size_min 0.100
_refine_diff_density_max 0.190
_refine_diff_density_min -0.128
_refine_diff_density_rms 0.044
_refine_ls_extinction_coef 0.126(17)
_refine_ls_extinction_expression Fc^*^=kFc[1+0.001xFc^2^\l^3^/sin(2\q)]^-1/4^
_refine_ls_extinction_method SHELXL
_refine_ls_goodness_of_fit_ref 1.050
_refine_ls_hydrogen_treatment constr
_refine_ls_matrix_type full
_refine_ls_number_parameters 153
_refine_ls_number_reflns 1722
_refine_ls_number_restraints 0
_refine_ls_restrained_S_all 1.050
_refine_ls_R_factor_all 0.0574
_refine_ls_R_factor_gt 0.0510
_refine_ls_shift/su_max 0.000
_refine_ls_shift/su_mean 0.000
_refine_ls_structure_factor_coef Fsqd
_refine_ls_weighting_details 'w=1/[\s^2^(Fo^2^)+(0.1076P)^2^+0.2445P] where P=(Fo^2^+2Fc^2^)/3'
_refine_ls_weighting_scheme calc
_refine_ls_wR_factor_gt 0.1542
_refine_ls_wR_factor_ref 0.1661
_reflns_Friedel_coverage 0.000
_reflns_number_gt 1489
_reflns_number_total 1722
_reflns_threshold_expression 'I > 2\s(I)'
_cod_data_source_file c9ob02108f2.cif
_cod_data_source_block d8v18241
_cod_database_code 7157193
_shelx_space_group_comment
; 
The symmetry employed for this shelxl refinement is uniquely defined 
by the following loop, which should always be used as a source of 
symmetry information in preference to the above space-group names. 
They are only intended as comments. 
;
_shelx_estimated_absorpt_t_min 0.984
_shelx_estimated_absorpt_t_max 0.992
_shelxl_version_number 2013-4

loop_
_space_group_symop_operation_xyz
'x, y, z'
'-x, -y, z+1/2'
'x, -y+1/2, -z'
'-x, y+1/2, -z+1/2'
'-x, -y, -z'
'x, y, -z-1/2'
'-x, y-1/2, z'
'x, -y-1/2, z-1/2'

loop_
_atom_site_label
_atom_site_type_symbol
_atom_site_fract_x
_atom_site_fract_y
_atom_site_fract_z
_atom_site_U_iso_or_equiv
_atom_site_adp_type
_atom_site_occupancy
_atom_site_site_symmetry_order
_atom_site_calc_flag
_atom_site_refinement_flags_posn
_atom_site_refinement_flags_adp
_atom_site_refinement_flags_occupancy
O1 O 0.43244(16) 0.85047(6) 0.2500 0.0688(5) Uani 1 2 d S T P
N1 N 0.77023(17) 0.71049(8) 0.2500 0.0681(6) Uani 1 2 d S T P
N2 N 0.53707(15) 0.67532(7) 0.2500 0.0545(5) Uani 1 2 d S T P
C1 C 0.8286(2) 0.76608(10) 0.2500 0.0720(7) Uani 1 2 d S T P
C2 C 0.9647(3) 0.78057(13) 0.2500 0.1050(12) Uani 1 2 d S T P
H2 H 1.0308 0.7517 0.2500 0.126 Uiso 1 2 calc R U P
C3 C 0.9976(3) 0.83859(14) 0.2500 0.1268(16) Uani 1 2 d S T P
H3 H 1.0879 0.8494 0.2500 0.152 Uiso 1 2 calc R U P
C4 C 0.8997(3) 0.88153(13) 0.2500 0.1117(12) Uani 1 2 d S T P
H4 H 0.9254 0.9207 0.2500 0.134 Uiso 1 2 calc R U P
C5 C 0.7645(3) 0.86748(11) 0.2500 0.0793(8) Uani 1 2 d S T P
H5 H 0.6993 0.8967 0.2500 0.095 Uiso 1 2 calc R U P
C6 C 0.7278(2) 0.80871(10) 0.2500 0.0614(6) Uani 1 2 d S T P
C7 C 0.6018(2) 0.77784(8) 0.2500 0.0524(6) Uani 1 2 d S T P
C8 C 0.6333(2) 0.71846(8) 0.2500 0.0535(6) Uani 1 2 d S T P
C9 C 0.40276(19) 0.69297(9) 0.2500 0.0535(5) Uani 1 2 d S T P
C10 C 0.36981(19) 0.75037(9) 0.2500 0.0617(6) Uani 1 2 d S T P
H10 H 0.2788 0.7601 0.2500 0.074 Uiso 1 2 calc R U P
C11 C 0.4658(2) 0.79752(8) 0.2500 0.0530(5) Uani 1 2 d S T P
C12 C 0.8532(3) 0.65792(11) 0.2500 0.0964(11) Uani 1 2 d S T P
H12A H 0.8663 0.6448 0.3624 0.145 Uiso 0.5 1 calc R U P
H12B H 0.9390 0.6665 0.2006 0.145 Uiso 0.5 1 calc R U P
H12C H 0.8092 0.6277 0.1870 0.145 Uiso 0.5 1 calc R U P
C13 C 0.57191(19) 0.61383(8) 0.2500 0.0525(5) Uani 1 2 d S T P
C14 C 0.5881(2) 0.58527(8) 0.3968(2) 0.0836(6) Uani 1 1 d . . .
H14 H 0.5713 0.6043 0.4971 0.100 Uiso 1 1 calc R U .
C15 C 0.6299(2) 0.52747(9) 0.3951(3) 0.1017(8) Uani 1 1 d . . .
H15 H 0.6432 0.5079 0.4953 0.122 Uiso 1 1 calc R U .
C16 C 0.6516(3) 0.49909(11) 0.2500 0.0900(9) Uani 1 2 d S T P
H16 H 0.6812 0.4604 0.2500 0.108 Uiso 1 2 calc R U P
C17 C 0.2997(2) 0.64548(9) 0.2500 0.0574(6) Uani 1 2 d S T P
C18 C 0.2495(2) 0.62377(9) 0.3965(3) 0.0887(7) Uani 1 1 d . . .
H18 H 0.2811 0.6383 0.4973 0.106 Uiso 1 1 calc R U .
C19 C 0.1520(2) 0.58042(9) 0.3952(3) 0.1002(8) Uani 1 1 d . . .
H19 H 0.1198 0.5656 0.4954 0.120 Uiso 1 1 calc R U .
C20 C 0.1031(2) 0.55932(10) 0.2500 0.0838(9) Uani 1 2 d S T P
H20 H 0.0365 0.5306 0.2500 0.101 Uiso 1 2 calc R U P

loop_
_atom_site_aniso_label
_atom_site_aniso_U_11
_atom_site_aniso_U_22
_atom_site_aniso_U_33
_atom_site_aniso_U_23
_atom_site_aniso_U_13
_atom_site_aniso_U_12
O1 0.0644(10) 0.0457(8) 0.0962(12) 0.000 0.000 0.0117(6)
N1 0.0426(10) 0.0543(10) 0.1074(15) 0.000 0.000 0.0059(7)
N2 0.0442(9) 0.0429(9) 0.0762(12) 0.000 0.000 0.0047(7)
C1 0.0496(12) 0.0589(13) 0.1074(19) 0.000 0.000 -0.0029(10)
C2 0.0496(14) 0.0763(17) 0.189(4) 0.000 0.000 -0.0034(12)
C3 0.0573(16) 0.0823(18) 0.241(5) 0.000 0.000 -0.0188(14)
C4 0.0722(18) 0.0668(16) 0.196(4) 0.000 0.000 -0.0194(13)
C5 0.0683(15) 0.0569(14) 0.113(2) 0.000 0.000 -0.0053(11)
C6 0.0524(12) 0.0551(12) 0.0767(14) 0.000 0.000 -0.0022(9)
C7 0.0504(11) 0.0465(11) 0.0604(12) 0.000 0.000 0.0026(8)
C8 0.0425(10) 0.0483(11) 0.0698(13) 0.000 0.000 0.0046(8)
C9 0.0437(10) 0.0516(11) 0.0654(12) 0.000 0.000 0.0061(8)
C10 0.0448(10) 0.0537(12) 0.0864(16) 0.000 0.000 0.0084(9)
C11 0.0531(11) 0.0464(10) 0.0595(11) 0.000 0.000 0.0078(8)
C12 0.0480(13) 0.0640(14) 0.177(3) 0.000 0.000 0.0114(11)
C13 0.0449(10) 0.0436(10) 0.0690(12) 0.000 0.000 0.0054(8)
C14 0.1018(14) 0.0768(11) 0.0722(11) 0.0090(9) 0.0080(9) 0.0349(10)
C15 0.1200(18) 0.0768(12) 0.1084(16) 0.0341(11) 0.0257(13) 0.0403(12)
C16 0.0771(17) 0.0480(12) 0.145(3) 0.000 0.000 0.0113(12)
C17 0.0439(11) 0.0504(11) 0.0780(14) 0.000 0.000 0.0069(8)
C18 0.0783(12) 0.0993(14) 0.0884(13) 0.0287(11) -0.0185(10) -0.0257(10)
C19 0.0829(13) 0.0946(14) 0.1231(18) 0.0441(13) -0.0130(12) -0.0266(11)
C20 0.0520(13) 0.0479(12) 0.151(3) 0.000 0.000 -0.0003(10)

loop_
_atom_type_symbol
_atom_type_description
_atom_type_scat_dispersion_real
_atom_type_scat_dispersion_imag
_atom_type_scat_source
C C 0.0033 0.0016 'International Tables Vol C Tables 4.2.6.8 and 6.1.1.4'
H H 0.0000 0.0000 'International Tables Vol C Tables 4.2.6.8 and 6.1.1.4'
N N 0.0061 0.0033 'International Tables Vol C Tables 4.2.6.8 and 6.1.1.4'
O O 0.0106 0.0060 'International Tables Vol C Tables 4.2.6.8 and 6.1.1.4'

loop_
_geom_angle_atom_site_label_1
_geom_angle_atom_site_label_2
_geom_angle_atom_site_label_3
_geom_angle
_geom_angle_site_symmetry_1
_geom_angle_site_symmetry_3
C8 N1 C1 106.92(17) . .
C8 N1 C12 132.11(19) . .
C1 N1 C12 120.96(19) . .
C8 N2 C9 117.33(16) . .
C8 N2 C13 122.01(16) . .
C9 N2 C13 120.66(16) . .
C2 C1 N1 128.3(2) . .
C2 C1 C6 122.1(2) . .
N1 C1 C6 109.63(19) . .
C3 C2 C1 117.6(3) . .
C3 C2 H2 121.2 . .
C1 C2 H2 121.2 . .
C2 C3 C4 121.3(3) . .
C2 C3 H3 119.3 . .
C4 C3 H3 119.3 . .
C5 C4 C3 121.3(3) . .
C5 C4 H4 119.3 . .
C3 C4 H4 119.3 . .
C4 C5 C6 118.6(2) . .
C4 C5 H5 120.7 . .
C6 C5 H5 120.7 . .
C5 C6 C1 119.0(2) . .
C5 C6 C7 134.6(2) . .
C1 C6 C7 106.43(19) . .
C8 C7 C11 121.43(18) . .
C8 C7 C6 106.36(18) . .
C11 C7 C6 132.21(18) . .
N1 C8 N2 126.52(17) . .
N1 C8 C7 110.65(18) . .
N2 C8 C7 122.83(18) . .
C10 C9 N2 120.84(19) . .
C10 C9 C17 122.61(18) . .
N2 C9 C17 116.55(17) . .
C9 C10 C11 124.44(18) . .
C9 C10 H10 117.8 . .
C11 C10 H10 117.8 . .
O1 C11 C7 123.74(19) . .
O1 C11 C10 123.13(19) . .
C7 C11 C10 113.13(17) . .
N1 C12 H12A 109.5 . .
N1 C12 H12B 109.5 . .
H12A C12 H12B 109.5 . .
N1 C12 H12C 109.5 . .
H12A C12 H12C 109.5 . .
H12B C12 H12C 109.5 . .
C14 C13 C14 120.7(2) 6_556 .
C14 C13 N2 119.64(10) 6_556 .
C14 C13 N2 119.64(10) . .
C13 C14 C15 119.01(18) . .
C13 C14 H14 120.5 . .
C15 C14 H14 120.5 . .
C16 C15 C14 120.91(19) . .
C16 C15 H15 119.5 . .
C14 C15 H15 119.5 . .
C15 C16 C15 119.3(2) 6_556 .
C15 C16 H16 120.3 6_556 .
C15 C16 H16 120.3 . .
C18 C17 C18 118.3(2) 6_556 .
C18 C17 C9 120.83(11) 6_556 .
C18 C17 C9 120.83(11) . .
C17 C18 C19 120.4(2) . .
C17 C18 H18 119.8 . .
C19 C18 H18 119.8 . .
C20 C19 C18 120.8(2) . .
C20 C19 H19 119.6 . .
C18 C19 H19 119.6 . .
C19 C20 C19 119.2(2) . 6_556
C19 C20 H20 120.4 . .
C19 C20 H20 120.4 6_556 .

loop_
_geom_bond_atom_site_label_1
_geom_bond_atom_site_label_2
_geom_bond_distance
_geom_bond_site_symmetry_2
O1 C11 1.253(2) .
N1 C8 1.371(3) .
N1 C1 1.395(3) .
N1 C12 1.456(3) .
N2 C8 1.372(3) .
N2 C9 1.393(2) .
N2 C13 1.445(2) .
C1 C2 1.391(3) .
C1 C6 1.396(3) .
C2 C3 1.364(4) .
C2 H2 0.9300 .
C3 C4 1.381(5) .
C3 H3 0.9300 .
C4 C5 1.381(4) .
C4 H4 0.9300 .
C5 C6 1.390(3) .
C5 H5 0.9300 .
C6 C7 1.436(3) .
C7 C8 1.391(3) .
C7 C11 1.423(3) .
C9 C10 1.350(3) .
C9 C17 1.491(3) .
C10 C11 1.438(3) .
C10 H10 0.9300 .
C12 H12A 0.9600 .
C12 H12B 0.9600 .
C12 H12C 0.9600 .
C13 C14 1.357(2) 6_556
C13 C14 1.357(2) .
C14 C15 1.383(3) .
C14 H14 0.9300 .
C15 C16 1.351(3) .
C15 H15 0.9300 .
C16 C15 1.351(3) 6_556
C16 H16 0.9300 .
C17 C18 1.371(2) 6_556
C17 C18 1.371(2) .
C18 C19 1.384(3) .
C18 H18 0.9300 .
C19 C20 1.353(3) .
C19 H19 0.9300 .
C20 C19 1.353(3) 6_556
C20 H20 0.9300 .

loop_
_geom_torsion_atom_site_label_1
_geom_torsion_atom_site_label_2
_geom_torsion_atom_site_label_3
_geom_torsion_atom_site_label_4
_geom_torsion
_geom_torsion_site_symmetry_1
_geom_torsion_site_symmetry_4
C8 N1 C1 C2 180.0 . .
C12 N1 C1 C2 0.0 . .
C8 N1 C1 C6 0.0 . .
C12 N1 C1 C6 180.0 . .
N1 C1 C2 C3 180.0 . .
C6 C1 C2 C3 0.0 . .
C1 C2 C3 C4 0.0 . .
C2 C3 C4 C5 0.0 . .
C3 C4 C5 C6 0.0 . .
C4 C5 C6 C1 0.0 . .
C4 C5 C6 C7 180.0 . .
C2 C1 C6 C5 0.0 . .
N1 C1 C6 C5 180.0 . .
C2 C1 C6 C7 180.0 . .
N1 C1 C6 C7 0.0 . .
C5 C6 C7 C8 180.0 . .
C1 C6 C7 C8 0.0 . .
C5 C6 C7 C11 0.0 . .
C1 C6 C7 C11 180.0 . .
C1 N1 C8 N2 180.0 . .
C12 N1 C8 N2 0.0 . .
C1 N1 C8 C7 0.0 . .
C12 N1 C8 C7 180.0 . .
C9 N2 C8 N1 180.0 . .
C13 N2 C8 N1 0.0 . .
C9 N2 C8 C7 0.0 . .
C13 N2 C8 C7 180.0 . .
C11 C7 C8 N1 180.0 . .
C6 C7 C8 N1 0.0 . .
C11 C7 C8 N2 0.0 . .
C6 C7 C8 N2 180.0 . .
C8 N2 C9 C10 0.0 . .
C13 N2 C9 C10 180.0 . .
C8 N2 C9 C17 180.0 . .
C13 N2 C9 C17 0.0 . .
N2 C9 C10 C11 0.0 . .
C17 C9 C10 C11 180.0 . .
C8 C7 C11 O1 180.0 . .
C6 C7 C11 O1 0.0 . .
C8 C7 C11 C10 0.0 . .
C6 C7 C11 C10 180.0 . .
C9 C10 C11 O1 180.0 . .
C9 C10 C11 C7 0.0 . .
C8 N2 C13 C14 -90.02(18) . 6_556
C9 N2 C13 C14 89.98(18) . 6_556
C8 N2 C13 C14 90.02(18) . .
C9 N2 C13 C14 -89.98(18) . .
C14 C13 C14 C15 4.2(4) 6_556 .
N2 C13 C14 C15 -175.9(2) . .
C13 C14 C15 C16 -1.5(4) . .
C14 C15 C16 C15 -1.1(5) . 6_556
C10 C9 C17 C18 88.92(19) . 6_556
N2 C9 C17 C18 -91.08(19) . 6_556
C10 C9 C17 C18 -88.92(19) . .
N2 C9 C17 C18 91.08(19) . .
C18 C17 C18 C19 0.9(4) 6_556 .
C9 C17 C18 C19 178.84(19) . .
C17 C18 C19 C20 -1.0(4) . .
C18 C19 C20 C19 1.1(4) . 6_556
